data_2010160
loop_
_publ_author_name
'Lynch, V. M.'
'Baran Jr, J. R.'
'Lagow, R. J.'
'Davis, Brian E.'

_publ_section_title
;
 Three polyhalogenated tricyclo[5.1.0.0^3,5^]octane compounds
;
_journal_issue 11
_journal_name_full 'Acta Crystallographica Section C'
_journal_page_first 1765
_journal_page_last 1768
_journal_paper_doi 10.1107/S0108270194003513
_journal_volume 50
_journal_year 1994
_chemical_formula_moiety 'C12 H16 Br4'
_chemical_formula_sum 'C12 H16 Br4'
_chemical_formula_weight 479.87
_chemical_name_systematic
;
4,4,8,8-tetrabromo-1,3,5,7-tetramethyl-cis-transoid-cis-tricyclo-
 [5,1,0,0,3,5]octane
;
_space_group_IT_number 15
_symmetry_cell_setting monoclinic
_symmetry_space_group_name_Hall '-C 2yc'
_symmetry_space_group_name_H-M 'C 1 2/c 1'
_cell_angle_alpha 90
_cell_angle_beta 120.74(3)
_cell_angle_gamma 90
_cell_formula_units_Z 4
_cell_length_a 17.177(9)
_cell_length_b 6.426(2)
_cell_length_c 14.516(4)
_cell_measurement_reflns_used 37
_cell_measurement_temperature 173
_cell_measurement_theta_max 11.6
_cell_measurement_theta_min 8.2
_cell_volume 1377.1(10)
_computing_cell_refinement 'Siemens P3/V Data Collection Software, version 4.1'
_computing_data_collection 'Siemens P3/V Data Collection Software, version 4.1'
_computing_data_reduction 'SHELXTL-Plus (Sheldrick, 1991)'
_computing_molecular_graphics SHELXTL-Plus
_computing_publication_material 'FUER (Larson, 1982); MPLN (Cordes, 1982)'
_computing_structure_refinement SHELXTL-Plus
_computing_structure_solution SHELXTL-Plus
_diffrn_ambient_temperature 173.0(10)
_diffrn_measurement_device 'Nicolet R3 diffractometer'
_diffrn_measurement_method \w
_diffrn_radiation_monochromator graphite
_diffrn_radiation_source 'X-ray tube'
_diffrn_radiation_type MoK\a
_diffrn_radiation_wavelength 0.71073
_diffrn_reflns_av_R_equivalents 0.026
_diffrn_reflns_limit_h_max 22
_diffrn_reflns_limit_h_min -22
_diffrn_reflns_limit_k_max 8
_diffrn_reflns_limit_k_min 0
_diffrn_reflns_limit_l_max 18
_diffrn_reflns_limit_l_min -18
_diffrn_reflns_number 3477
_diffrn_reflns_theta_max 27.5
_diffrn_reflns_theta_min 2
_diffrn_standards_decay_% 1
_diffrn_standards_interval_count 96
_diffrn_standards_number 4
_exptl_absorpt_coefficient_mu 11.55
_exptl_absorpt_correction_T_max 0.2103
_exptl_absorpt_correction_T_min 0.0820
_exptl_absorpt_correction_type analytical
_exptl_crystal_colour colorless
_exptl_crystal_density_diffrn 2.31
_exptl_crystal_description block
_exptl_crystal_F_000 912
_exptl_crystal_size_max 0.17
_exptl_crystal_size_mid 0.27
_exptl_crystal_size_min 0.30
_refine_diff_density_max 1.50
_refine_diff_density_min -0.69
_refine_ls_extinction_coef 3.8(6)E-7
_refine_ls_extinction_method 'modified Larson (Larson, 1982); SHELXTL-Plus (Sheldrick, 1991)''
_refine_ls_goodness_of_fit_obs 1.126
_refine_ls_hydrogen_treatment noref
_refine_ls_matrix_type full
_refine_ls_number_parameters 83
_refine_ls_number_reflns 1132
_refine_ls_R_factor_all 0.0629
_refine_ls_R_factor_obs 0.0387
_refine_ls_shift/esd_max 0.07
_refine_ls_shift/esd_mean 0.005
_refine_ls_structure_factor_coef F
_refine_ls_weighting_details 'w = 1/[\s^2^(F)+0.0004F^2^]'
_refine_ls_weighting_scheme calc
_refine_ls_wR_factor_all 0.0444
_refine_ls_wR_factor_obs 0.0391
_reflns_number_observed 1132
_reflns_number_total 1600
_reflns_observed_criterion F>4.0\s(F)
_cod_data_source_file cr1110.cif
_cod_data_source_block 2
_cod_depositor_comments
;
The following automatic conversions were performed:
'_atom_site_thermal_displace_type' value 'uani' changed to 'Uani'
according to '/home/saulius/struct/CIF-dictionaries/cif_core.dic'
dictionary named 'cif_core.dic' version 2.4.1 from 2010-06-29 (8
times).

'_atom_site_thermal_displace_type' value 'uiso' changed to 'Uiso'
according to '/home/saulius/struct/CIF-dictionaries/cif_core.dic'
dictionary named 'cif_core.dic' version 2.4.1 from 2010-06-29 (8
times).

'_geom_bond_publ_flag' value 'YES' changed to 'yes' according to
'/home/saulius/struct/CIF-dictionaries/cif_core.dic' dictionary named
'cif_core.dic' version 2.4.1 from 2010-06-29 (9
times).

'_geom_bond_publ_flag' value 'NO' changed to 'no' according to
'/home/saulius/struct/CIF-dictionaries/cif_core.dic' dictionary named
'cif_core.dic' version 2.4.1 from 2010-06-29 (8 times).

Automatic conversion script
Id: cif_fix_enum 1527 2010-12-29 10:47:43Z saulius 

The following automatic conversions were performed:

'_atom_site_thermal_displace_type' value 'uani' changed to 'Uani'
according to /home/saulius/struct/CIF-dictionaries/cif_core.dic
dictionary named 'cif_core.dic' version 2.4.1 from 2010-06-29 (8
times).

'_atom_site_thermal_displace_type' value 'uiso' changed to
'Uiso' according to
/home/saulius/struct/CIF-dictionaries/cif_core.dic dictionary named
'cif_core.dic' version 2.4.1 from 2010-06-29 (8
times).

'_geom_bond_publ_flag' value 'YES' changed to 'yes'
according to /home/saulius/struct/CIF-dictionaries/cif_core.dic
dictionary named 'cif_core.dic' version 2.4.1 from 2010-06-29 (9
times).

'_geom_bond_publ_flag' value 'NO' changed to 'no' according
to /home/saulius/struct/CIF-dictionaries/cif_core.dic dictionary
named 'cif_core.dic' version 2.4.1 from 2010-06-29 (8
times).

'_geom_angle_publ_flag' value 'YES' changed to 'yes'
according to /home/saulius/struct/CIF-dictionaries/cif_core.dic
dictionary named 'cif_core.dic' version 2.4.1 from 2010-06-29 (19
times).

'_geom_angle_publ_flag' value 'NO' changed to 'no' according
to /home/saulius/struct/CIF-dictionaries/cif_core.dic dictionary
named 'cif_core.dic' version 2.4.1 from 2010-06-29 (17 times).

Automatic conversion script
Id: cif_fix_values 1715 2011-07-08 13:25:40Z adriana 

The following automatic conversions were performed:

'_refine_ls_weighting_scheme' value 'calc w =
1/[\s^2^(F)+0.0004F^2^]' was changed to 'calc'. New tag
'_refine_ls_weighting_details' was created. The value of the new tag
was set to 'w = 1/[\s^2^(F)+0.0004F^2^]'.

Automatic conversion script
Id: cif_fix_values 3143 2015-03-26 13:38:13Z robertas 
;
_cod_original_sg_symbol_H-M 'C 2/c'
_cod_database_code 2010160

loop_
_symmetry_equiv_pos_as_xyz
x,y,z
-x,-y,-z
-x,y,1/2-z
x,-y,1/2+z
1/2+x,1/2+y,z
1/2-x,1/2-y,-z
1/2-x,1/2+y,1/2-z
1/2+x,1/2-y,1/2+z

loop_
_atom_site_aniso_label
_atom_site_aniso_U_11
_atom_site_aniso_U_22
_atom_site_aniso_U_33
_atom_site_aniso_U_12
_atom_site_aniso_U_13
_atom_site_aniso_U_23
Br1 0.0197(3) 0.0261(4) 0.0169(3) -0.0002(3) 0.0099(2) 0.0021(3)
Br2 0.0146(3) 0.0258(4) 0.0214(3) 0.0051(3) 0.0049(2) 0.0015(3)
C1 0.012(3) 0.023(3) 0.014(2) 0.002(2) 0.007(2) -0.001(2)
C2 0.008(2) 0.016(3) 0.018(3) 0.002(2) 0.005(2) 0.003(2)
C3 0.010(2) 0.019(3) 0.013(2) 0.000(3) 0.002(2) -0.001(3)
C4 0.009(2) 0.013(3) 0.017(3) 0.001(2) 0.003(2) 0.000(2)
C5 0.018(3) 0.023(3) 0.019(3) -0.006(3) 0.008(2) -0.005(3)
C6 0.014(2) 0.021(3) 0.019(3) -0.007(3) 0.007(2) -0.002(3)

loop_
_atom_site_label
_atom_site_fract_x
_atom_site_fract_y
_atom_site_fract_z
_atom_site_U_iso_or_equiv
_atom_site_thermal_displace_type
_atom_site_calc_flag
_atom_site_calc_attached_atom
Br1 0.42507(4) 0.20030(11) 0.30040(4) 0.0207(3) Uani ? ?
Br2 0.26750(4) 0.31189(11) 0.34034(4) 0.0226(3) Uani ? ?
C1 0.3821(3) 0.1710(10) 0.3995(4) 0.016(2) Uani ? ?
C2 0.4487(3) 0.1695(9) 0.5191(4) 0.015(2) Uani ? ?
C3 0.5489(3) 0.2024(10) 0.5581(4) 0.016(2) Uani ? ?
C4 0.4000(3) -0.0317(9) 0.4607(4) 0.015(2) Uani ? ?
C5 0.4219(4) 0.2739(10) 0.5919(4) 0.021(2) Uani ? ?
C6 0.3266(4) -0.1212(10) 0.4780(5) 0.019(2) Uani ? ?
H3A 0.5794 0.2272 0.6339 0.0186 Uiso calc c3
H3B 0.5542 0.3273 0.5255 0.0186 Uiso calc c3
H5A 0.4580 0.3965 0.6226 0.0248 Uiso calc c5
H5B 0.3591 0.3118 0.5511 0.0248 Uiso calc c5
H5C 0.4314 0.1799 0.6482 0.0248 Uiso calc c5
H6A 0.3031 -0.2457 0.4362 0.0224 Uiso calc c6
H6B 0.3516 -0.1536 0.5525 0.0224 Uiso calc c6
H6C 0.2786 -0.0215 0.4560 0.0224 Uiso calc c6

loop_
_atom_type_symbol
_atom_type_scat_dispersion_real
_atom_type_scat_dispersion_imag
_atom_type_scat_source
C .002 .002 'International Tables Vol.IV'
H 0 0 'International Tables Vol.IV'
Br -.374 2.456 'International Tables Vol.IV'

loop_
_geom_angle_atom_site_label_1
_geom_angle_atom_site_label_2
_geom_angle_atom_site_label_3
_geom_angle_site_symmetry_1
_geom_angle
_geom_angle_publ_flag
C2 C1 C4 . 60.9(4) yes
C2 C1 Br1 . 120.2(4) yes
C2 C1 Br2 . 121.0(5) yes
C4 C1 Br1 . 118.7(5) yes
C4 C1 Br2 . 121.3(5) yes
Br1 C1 Br2 . 108.4(3) yes
C3 C2 C4 . 120.8(5) yes
C3 C2 C5 . 111.6(4) yes
C3 C2 C1 . 118.1(6) yes
C4 C2 C5 . 119.1(6) yes
C4 C2 C1 . 59.6(4) yes
C5 C2 C1 . 118.7(5) yes
C6 C4 C1 . 119.0(5) yes
C6 C4 C2 . 119.4(6) yes
C1 C4 C2 . 59.4(3) yes
C3 C4 C1 2_656 118.6(6) yes
C3 C4 C2 2_656 120.4(5) yes
C3 C4 C6 2_656 111.2(5) yes
C4 C3 C2 2_656 118.7(5) yes
H3A C3 H3B . 107.0(8) no
H3A C3 C2 . 107.4(7) no
H3B C3 C2 . 107.9(5) no
C4 C3 H3A 2_656 107.5(6) no
C4 C3 H3B 2_656 107.8(7) no
H5A C5 H5B . 109.5(8) no
H5A C5 H5C . 109.5(7) no
H5A C5 C2 . 109.5(8) no
H5B C5 H5C . 109.5(10) no
H5B C5 C2 . 109.2(6) no
H5C C5 C2 . 109.6(7) no
H6A C6 H6B . 109.5(8) no
H6A C6 H6C . 109.5(7) no
H6A C6 C4 . 109.1(8) no
H6B C6 H6C . 109.5(10) no
H6B C6 C4 . 109.7(6) no
H6C C6 C4 . 109.6(7) no

loop_
_geom_bond_atom_site_label_1
_geom_bond_atom_site_label_2
_geom_bond_site_symmetry_1
_geom_bond_site_symmetry_2
_geom_bond_distance
_geom_bond_publ_flag
C1 Br1 . . 1.932(7) yes
C1 Br2 . . 1.925(6) yes
C2 C1 . . 1.515(7) yes
C4 C1 . . 1.517(8) yes
C3 C2 . . 1.527(8) yes
C4 C2 . . 1.537(8) yes
C5 C2 . . 1.508(10) yes
C6 C4 . . 1.519(10) yes
C3 C4 2_656 . 1.515(9) yes
H3A C3 . . 0.96 no
H3B C3 . . 0.96 no
H5A C5 . . 0.96 no
H5B C5 . . 0.96 no
H5C C5 . . 0.96 no
H6A C6 . . 0.96 no
H6B C6 . . 0.96 no
H6C C6 . . 0.96 no
